data_4300691
loop_
_publ_author_name
'Victor Barba'

_journal_name_full 'Inorganic Chemistry'
_journal_paper_doi 10.1021/ic051850o
_journal_year 2006
_chemical_formula_sum 'C44 H42 B3 Cl4 N3 O10'
_chemical_formula_weight 947.04
_chemical_melting_point_gt 643.15
_chemical_name_common boracalix[3]arene_1c
_space_group_IT_number 14
_symmetry_cell_setting monoclinic
_symmetry_space_group_name_Hall '-P 2yn'
_symmetry_space_group_name_H-M 'P 1 21/n 1'
_cell_angle_alpha 90.00
_cell_angle_beta 117.275(2)
_cell_angle_gamma 90.00
_cell_formula_units_Z 4
_cell_length_a 17.4628(18)
_cell_length_b 16.8118(17)
_cell_length_c 17.5255(17)
_cell_measurement_temperature 100(2)
_cell_volume 4573.1(8)
_diffrn_ambient_temperature 100(2)
_exptl_crystal_density_diffrn 1.376
_cod_depositor_comments
;
The following automatic conversions were performed:
'_symmetry_cell_setting' value 'Monoclinic' changed to 'monoclinic'
according to '/home/saulius/struct/CIF-dictionaries/cif_core.dic'
dictionary named 'cif_core.dic' version 2.4.1 from 2010-06-29.

Automatic conversion script
Id: cif_fix_enum 1527 2010-12-29 10:47:43Z saulius 

The following automatic conversions were performed:

'_cell_measurement_temperature' value '100(2)K' was changed to
'100(2)' - the value should be numeric and without a unit
designator.

'_diffrn_ambient_temperature' value '100(2)_K' was
changed to '100(2)' - the value should be numeric and without a unit
designator.

'_chemical_melting_point' tag was changed to
'_chemical_melting_point_gt' since the value was specified 'more
than' ('>') a certain temperature. The value '>_370C' was changed to
'643.15' - it was converted from degrees Celsius(C) to Kelvins(K).

Automatic conversion script
Id: cif_fix_values 1646 2011-03-28 12:23:43Z adriana 
;
_cod_original_sg_symbol_H-M 'P 21/n'
_cod_database_code 4300691

loop_
_symmetry_equiv_pos_as_xyz
'x, y, z'
'-x+1/2, y+1/2, -z+1/2'
'-x, -y, -z'
'x-1/2, -y-1/2, z-1/2'

loop_
_atom_site_label
_atom_site_type_symbol
_atom_site_fract_x
_atom_site_fract_y
_atom_site_fract_z
_atom_site_U_iso_or_equiv
_atom_site_adp_type
_atom_site_occupancy
_atom_site_symmetry_multiplicity
_atom_site_calc_flag
_atom_site_refinement_flags
_atom_site_disorder_assembly
_atom_site_disorder_group
C44 C 0.4335(7) 0.2174(5) -0.0070(7) 0.079(3) Uani 1 1 d . . .
H44A H 0.3995 0.1865 0.0132 0.095 Uiso 1 1 calc R . .
H44B H 0.4391 0.1869 -0.0513 0.095 Uiso 1 1 calc R . .
C43 C 0.2946(13) 0.2287(8) 0.4924(7) 0.178(9) Uani 1 1 d . . .
H43A H 0.2780 0.1769 0.5042 0.214 Uiso 1 1 calc R . .
H43B H 0.3497 0.2422 0.5401 0.214 Uiso 1 1 calc R . .
Cl1A Cl 0.2693(5) 0.3296(5) 0.4490(6) 0.094(3) Uani 0.33 1 d P . .
Cl2A Cl 0.2723(5) 0.1611(5) 0.4306(6) 0.092(3) Uani 0.33 1 d P . .
C37 C -0.1505(4) 0.3169(4) 0.2230(5) 0.044(2) Uani 1 1 d . . .
H37 H -0.1868 0.3604 0.2004 0.053 Uiso 1 1 calc R . .
C24 C -0.0395(4) 0.0746(4) 0.0996(4) 0.0372(17) Uani 1 1 d . . .
H24 H -0.0881 0.0443 0.0883 0.045 Uiso 1 1 calc R . .
C25 C -0.0296(5) 0.1061(5) 0.0318(5) 0.054(2) Uani 1 1 d . . .
H25 H -0.0722 0.0975 -0.0240 0.064 Uiso 1 1 calc R . .
C39 C -0.1310(4) 0.1754(4) 0.2301(5) 0.0436(19) Uani 1 1 d . . .
H39 H -0.1522 0.1244 0.2124 0.052 Uiso 1 1 calc R . .
C26 C 0.0422(5) 0.1498(4) 0.0454(4) 0.0407(18) Uani 1 1 d . . .
H26 H 0.0489 0.1703 -0.0005 0.049 Uiso 1 1 calc R . .
C12 C -0.0377(4) 0.4163(4) 0.0475(4) 0.0347(17) Uani 1 1 d . . .
H12 H -0.0849 0.4342 -0.0018 0.042 Uiso 1 1 calc R . .
C19 C 0.4149(4) 0.1796(4) 0.2828(4) 0.0298(15) Uani 1 1 d . . .
H19 H 0.4176 0.1255 0.2946 0.036 Uiso 1 1 calc R . .
C42 C -0.0667(4) -0.0399(4) 0.3104(4) 0.0324(16) Uani 1 1 d . . .
H42A H -0.0172 -0.0684 0.3513 0.049 Uiso 1 1 calc R . .
H42B H -0.1149 -0.0755 0.2851 0.049 Uiso 1 1 calc R . .
H42C H -0.0800 0.0026 0.3389 0.049 Uiso 1 1 calc R . .
C11 C 0.0255(4) 0.3711(4) 0.0408(4) 0.0293(15) Uani 1 1 d . . .
H11 H 0.0198 0.3590 -0.0134 0.035 Uiso 1 1 calc R . .
C40 C -0.0600(4) 0.5600(4) 0.2838(4) 0.0294(15) Uani 1 1 d . . .
H40A H -0.0164 0.5699 0.3414 0.044 Uiso 1 1 calc R . .
H40B H -0.1082 0.5946 0.2706 0.044 Uiso 1 1 calc R . .
H40C H -0.0368 0.5698 0.2445 0.044 Uiso 1 1 calc R . .
C38 C -0.1843(5) 0.2411(4) 0.1983(6) 0.059(3) Uani 1 1 d . . .
H38 H -0.2425 0.2344 0.1607 0.070 Uiso 1 1 calc R . .
C31 C 0.2297(4) 0.0048(4) 0.5855(4) 0.0297(15) Uani 1 1 d . . .
H31 H 0.2577 0.0016 0.6451 0.036 Uiso 1 1 calc R . .
C13 C -0.0307(4) 0.4350(4) 0.1279(4) 0.0319(16) Uani 1 1 d . . .
H13 H -0.0731 0.4647 0.1329 0.038 Uiso 1 1 calc R . .
C41 C 0.2230(5) 0.2400(4) 0.0086(4) 0.0370(17) Uani 1 1 d . . .
H41A H 0.2816 0.2542 0.0462 0.056 Uiso 1 1 calc R . .
H41B H 0.2122 0.2457 -0.0500 0.056 Uiso 1 1 calc R . .
H41C H 0.2130 0.1859 0.0190 0.056 Uiso 1 1 calc R . .
B3 B 0.0177(4) 0.0508(4) 0.2666(4) 0.0213(15) Uani 1 1 d . . .
O10 O 0.7636(4) 0.0099(3) 0.7529(5) 0.0609(19) Uani 1 1 d . . .
O5 O 0.1062(2) 0.0160(2) 0.3210(2) 0.0193(9) Uani 1 1 d . . .
O1 O 0.0198(2) 0.4187(2) 0.4074(2) 0.0216(9) Uani 1 1 d . . .
O3 O 0.2567(2) 0.3347(2) 0.1712(2) 0.0192(9) Uani 1 1 d . . .
O6 O -0.0486(2) -0.0078(2) 0.2446(2) 0.0224(9) Uani 1 1 d . . .
Cl1 Cl 0.2202(2) 0.2967(2) 0.4880(2) 0.0630(9) Uani 0.67 1 d P . .
O4 O 0.1664(2) 0.2911(2) 0.0243(2) 0.0201(9) Uani 1 1 d . . .
Cl2 Cl 0.3075(2) 0.2217(2) 0.4012(2) 0.0650(10) Uani 0.67 1 d P . .
O9 O 0.3228(3) -0.0920(2) 0.5781(2) 0.0265(10) Uani 1 1 d . . .
H9 H 0.3275 -0.1221 0.5437 0.040 Uiso 1 1 calc R . .
O2 O -0.0877(2) 0.4787(2) 0.2764(2) 0.0197(9) Uani 1 1 d . . .
N2 N 0.1811(3) 0.2062(3) 0.1474(3) 0.0194(11) Uani 1 1 d . . .
O8 O 0.5600(2) 0.3463(2) 0.3345(3) 0.0308(11) Uani 1 1 d . . .
H8 H 0.5513 0.3920 0.3162 0.046 Uiso 1 1 calc R . .
N3 N 0.0088(3) 0.1195(3) 0.3263(3) 0.0205(11) Uani 1 1 d . . .
O7 O 0.2093(2) 0.5378(3) 0.6730(3) 0.0300(10) Uani 1 1 d . . .
H7 H 0.1674 0.5335 0.6821 0.045 Uiso 1 1 calc R . .
N1 N 0.0519(3) 0.4312(3) 0.2841(3) 0.0198(11) Uani 1 1 d . . .
C30 C 0.2555(4) -0.0428(3) 0.5360(4) 0.0237(14) Uani 1 1 d . . .
Cl3 Cl 0.3808(2) 0.3090(2) -0.0506(3) 0.1253(14) Uani 1 1 d . . .
C35 C -0.0143(3) 0.2628(3) 0.3122(4) 0.0173(13) Uani 1 1 d . . .
H35 H 0.0434 0.2690 0.3516 0.021 Uiso 1 1 calc R . .
C28 C 0.1451(4) 0.0114(3) 0.4067(4) 0.0193(13) Uani 1 1 d . . .
C2 C 0.0916(3) 0.4594(3) 0.4560(4) 0.0203(13) Uani 1 1 d . . .
C1 C 0.1470(4) 0.4833(3) 0.4217(4) 0.0227(14) Uani 1 1 d . . .
C20 C 0.2550(4) 0.1741(3) 0.1987(4) 0.0237(14) Uani 1 1 d . . .
H20 H 0.2556 0.1213 0.2147 0.028 Uiso 1 1 calc R . .
C8 C 0.0400(4) 0.4084(3) 0.1994(4) 0.0214(13) Uani 1 1 d . . .
C16 C 0.4073(4) 0.3420(3) 0.2508(4) 0.0224(14) Uani 1 1 d . . .
H16 H 0.4052 0.3966 0.2416 0.027 Uiso 1 1 calc R . .
C3 C 0.1116(4) 0.4766(3) 0.5403(4) 0.0211(13) Uani 1 1 d . . .
H3 H 0.0751 0.4607 0.5628 0.025 Uiso 1 1 calc R . .
C33 C 0.0539(4) 0.1185(3) 0.4098(4) 0.0234(14) Uani 1 1 d . . .
H33 H 0.0429 0.1574 0.4412 0.028 Uiso 1 1 calc R . .
Cl4 Cl 0.5359(3) 0.23523(19) 0.0783(3) 0.1298(14) Uani 1 1 d . . .
C7 C 0.1260(4) 0.4622(3) 0.3370(4) 0.0234(14) Uani 1 1 d . . .
H7A H 0.1667 0.4706 0.3176 0.028 Uiso 1 1 calc R . .
C15 C 0.3322(4) 0.2979(3) 0.2161(4) 0.0207(13) Uani 1 1 d . . .
C22 C 0.0924(4) 0.1330(3) 0.1962(4) 0.0191(13) Uani 1 1 d . . .
H22 H 0.1339 0.1442 0.2518 0.023 Uiso 1 1 calc R . .
C29 C 0.2141(4) -0.0387(3) 0.4475(4) 0.0223(14) Uani 1 1 d . . .
H29 H 0.2330 -0.0698 0.4156 0.027 Uiso 1 1 calc R . .
C4 C 0.1866(4) 0.5179(4) 0.5908(4) 0.0249(14) Uani 1 1 d . . .
C27 C 0.1183(4) 0.0618(3) 0.4547(4) 0.0223(14) Uani 1 1 d . . .
C21 C 0.1035(4) 0.1624(3) 0.1284(4) 0.0203(13) Uani 1 1 d . . .
C5 C 0.2439(4) 0.5406(4) 0.5595(4) 0.0291(15) Uani 1 1 d . . .
H5 H 0.2944 0.5677 0.5943 0.035 Uiso 1 1 calc R . .
C9 C 0.1026(3) 0.3630(3) 0.1923(4) 0.0180(13) Uani 1 1 d . . .
H9A H 0.1495 0.3451 0.2419 0.022 Uiso 1 1 calc R . .
C23 C 0.0213(3) 0.0872(3) 0.1842(4) 0.0198(13) Uani 1 1 d . . .
C6 C 0.2242(4) 0.5220(4) 0.4764(4) 0.0282(15) Uani 1 1 d . . .
H6 H 0.2629 0.5353 0.4556 0.034 Uiso 1 1 calc R . .
C17 C 0.4850(4) 0.3051(3) 0.2991(4) 0.0236(14) Uani 1 1 d . . .
C34 C -0.0468(4) 0.1870(3) 0.2879(4) 0.0230(14) Uani 1 1 d . . .
C10 C 0.0972(3) 0.3434(3) 0.1130(4) 0.0189(13) Uani 1 1 d . . .
C14 C 0.3340(4) 0.2153(3) 0.2310(4) 0.0219(13) Uani 1 1 d . . .
C36 C -0.0650(4) 0.3301(3) 0.2799(4) 0.0238(14) Uani 1 1 d . . .
B1 B -0.0231(4) 0.4162(4) 0.3112(4) 0.0218(15) Uani 1 1 d . . .
C32 C 0.1618(4) 0.0565(4) 0.5441(4) 0.0294(15) Uani 1 1 d . . .
H32 H 0.1446 0.0887 0.5766 0.035 Uiso 1 1 calc R . .
B2 B 0.1747(4) 0.2948(4) 0.1099(4) 0.0184(14) Uani 1 1 d . . .
C18 C 0.4895(4) 0.2236(4) 0.3161(4) 0.0297(15) Uani 1 1 d . . .
H18 H 0.5423 0.1994 0.3494 0.036 Uiso 1 1 calc R . .
H10A H 0.750(5) 0.059(5) 0.732(5) 0.05(2) Uiso 1 1 d . . .
H10B H 0.801(6) 0.001(6) 0.748(6) 0.07(3) Uiso 1 1 d . . .

loop_
_atom_site_aniso_label
_atom_site_aniso_U_11
_atom_site_aniso_U_22
_atom_site_aniso_U_33
_atom_site_aniso_U_23
_atom_site_aniso_U_13
_atom_site_aniso_U_12
C44 0.102(8) 0.054(6) 0.112(9) -0.016(6) 0.077(7) -0.021(5)
C43 0.35(2) 0.123(11) 0.043(7) 0.026(7) 0.072(11) 0.162(14)
Cl1A 0.069(5) 0.060(5) 0.103(7) 0.006(4) -0.003(5) 0.005(4)
Cl2A 0.058(4) 0.063(5) 0.107(7) 0.011(4) -0.004(4) -0.019(4)
C37 0.027(4) 0.020(3) 0.057(5) -0.005(3) -0.006(3) 0.005(3)
C24 0.033(4) 0.036(4) 0.032(4) 0.008(3) 0.006(3) -0.018(3)
C25 0.054(5) 0.059(5) 0.023(4) 0.013(4) -0.003(4) -0.029(4)
C39 0.026(4) 0.019(3) 0.062(5) 0.002(3) -0.001(4) -0.001(3)
C26 0.057(5) 0.043(4) 0.016(4) 0.001(3) 0.011(4) -0.022(4)
C12 0.021(3) 0.046(4) 0.022(4) 0.003(3) -0.003(3) 0.017(3)
C19 0.031(4) 0.022(3) 0.031(4) 0.009(3) 0.010(3) 0.008(3)
C42 0.037(4) 0.029(4) 0.030(4) 0.002(3) 0.014(3) -0.009(3)
C11 0.028(4) 0.038(4) 0.020(4) -0.002(3) 0.009(3) 0.004(3)
C40 0.027(3) 0.028(3) 0.029(4) 0.000(3) 0.008(3) 0.002(3)
C38 0.030(4) 0.033(4) 0.066(6) -0.008(4) -0.019(4) -0.004(3)
C31 0.039(4) 0.033(4) 0.011(3) -0.002(3) 0.006(3) 0.002(3)
C13 0.023(3) 0.036(4) 0.036(4) -0.004(3) 0.013(3) 0.008(3)
C41 0.049(4) 0.029(4) 0.034(4) 0.008(3) 0.019(4) 0.011(3)
B3 0.019(4) 0.017(3) 0.020(4) 0.000(3) 0.003(3) 0.003(3)
O10 0.064(4) 0.031(3) 0.123(6) 0.039(3) 0.072(4) 0.024(3)
O5 0.022(2) 0.019(2) 0.015(2) 0.0006(16) 0.0078(19) 0.0008(16)
O1 0.015(2) 0.028(2) 0.020(2) -0.0005(18) 0.0059(18) -0.0024(17)
O3 0.016(2) 0.016(2) 0.021(2) 0.0011(16) 0.0053(18) 0.0019(16)
O6 0.020(2) 0.020(2) 0.023(2) 0.0026(17) 0.0065(19) -0.0017(17)
Cl1 0.056(2) 0.071(2) 0.0435(19) 0.0023(16) 0.0066(16) 0.0302(17)
O4 0.021(2) 0.021(2) 0.016(2) -0.0008(16) 0.0064(18) 0.0007(17)
Cl2 0.061(2) 0.093(3) 0.0367(19) 0.0022(17) 0.0187(16) 0.0156(19)
O9 0.030(2) 0.025(2) 0.015(2) -0.0016(18) 0.0021(19) 0.0067(19)
O2 0.017(2) 0.019(2) 0.019(2) -0.0009(16) 0.0048(18) -0.0012(16)
N2 0.021(3) 0.016(2) 0.020(3) 0.000(2) 0.008(2) 0.001(2)
O8 0.019(2) 0.023(2) 0.035(3) 0.009(2) 0.000(2) -0.0002(18)
N3 0.018(2) 0.019(3) 0.023(3) 0.004(2) 0.008(2) -0.001(2)
O7 0.019(2) 0.047(3) 0.022(3) -0.008(2) 0.007(2) -0.006(2)
N1 0.016(3) 0.019(2) 0.022(3) 0.000(2) 0.007(2) 0.004(2)
C30 0.025(3) 0.019(3) 0.024(4) 0.002(3) 0.008(3) 0.001(3)
Cl3 0.118(3) 0.109(2) 0.210(4) 0.043(3) 0.128(3) 0.029(2)
C35 0.009(3) 0.023(3) 0.015(3) -0.001(2) 0.001(3) -0.002(2)
C28 0.019(3) 0.020(3) 0.015(4) -0.002(2) 0.005(3) -0.006(2)
C2 0.015(3) 0.020(3) 0.023(4) 0.002(3) 0.005(3) 0.004(2)
C1 0.018(3) 0.024(3) 0.023(4) -0.004(3) 0.006(3) -0.004(3)
C20 0.031(4) 0.019(3) 0.025(4) 0.003(3) 0.017(3) 0.004(3)
C8 0.018(3) 0.022(3) 0.023(4) 0.000(3) 0.008(3) 0.001(2)
C16 0.024(3) 0.019(3) 0.024(4) -0.002(3) 0.010(3) 0.000(3)
C3 0.018(3) 0.023(3) 0.025(4) 0.004(3) 0.011(3) -0.001(2)
C33 0.024(3) 0.022(3) 0.029(4) -0.001(3) 0.016(3) -0.002(3)
Cl4 0.178(4) 0.073(2) 0.132(3) 0.034(2) 0.066(3) 0.000(2)
C7 0.017(3) 0.025(3) 0.027(4) 0.002(3) 0.009(3) 0.005(3)
C15 0.023(3) 0.020(3) 0.020(3) -0.001(3) 0.011(3) 0.001(3)
C22 0.021(3) 0.016(3) 0.012(3) 0.000(2) 0.000(3) 0.001(2)
C29 0.017(3) 0.025(3) 0.020(4) -0.001(3) 0.004(3) 0.003(3)
C4 0.016(3) 0.032(3) 0.022(4) -0.001(3) 0.004(3) 0.005(3)
C27 0.021(3) 0.020(3) 0.023(4) 0.002(3) 0.008(3) -0.002(2)
C21 0.024(3) 0.013(3) 0.019(4) 0.001(2) 0.006(3) -0.001(2)
C5 0.018(3) 0.036(4) 0.029(4) -0.006(3) 0.007(3) -0.008(3)
C9 0.014(3) 0.018(3) 0.018(3) 0.002(2) 0.003(3) -0.001(2)
C23 0.016(3) 0.019(3) 0.013(3) -0.002(2) -0.003(3) -0.006(2)
C6 0.021(3) 0.033(4) 0.036(4) -0.001(3) 0.018(3) -0.003(3)
C17 0.021(3) 0.026(3) 0.017(3) 0.006(3) 0.004(3) 0.002(3)
C34 0.019(3) 0.017(3) 0.029(4) -0.001(3) 0.008(3) 0.002(2)
C10 0.020(3) 0.014(3) 0.017(3) 0.001(2) 0.004(3) -0.004(2)
C14 0.017(3) 0.020(3) 0.025(4) 0.001(3) 0.006(3) -0.001(2)
C36 0.017(3) 0.025(3) 0.027(4) 0.002(3) 0.008(3) 0.003(3)
B1 0.018(3) 0.023(4) 0.025(4) -0.001(3) 0.009(3) 0.002(3)
C32 0.035(4) 0.030(3) 0.027(4) -0.002(3) 0.017(3) 0.007(3)
B2 0.018(3) 0.018(3) 0.015(4) 0.006(3) 0.004(3) 0.000(3)
C18 0.022(3) 0.029(3) 0.029(4) 0.010(3) 0.003(3) 0.005(3)

loop_
_geom_bond_atom_site_label_1
_geom_bond_atom_site_label_2
_geom_bond_distance
_geom_bond_site_symmetry_2
_geom_bond_publ_flag
C44 Cl4 1.752(11) . ?
C44 Cl3 1.778(10) . ?
C43 Cl1 1.704(12) . ?
C43 Cl2 1.718(12) . ?
C37 C36 1.382(9) . ?
C37 C38 1.388(9) . ?
C24 C25 1.382(9) . ?
C24 C23 1.389(9) . ?
C25 C26 1.376(10) . ?
C39 C34 1.364(9) . ?
C39 C38 1.386(10) . ?
C26 C21 1.372(9) . ?
C12 C11 1.390(9) . ?
C12 C13 1.393(9) . ?
C19 C18 1.374(9) . ?
C19 C14 1.416(8) . ?
C42 O6 1.434(7) . ?
C11 C10 1.390(8) . ?
C40 O2 1.436(7) . ?
C31 C32 1.377(9) . ?
C31 C30 1.398(8) . ?
C13 C8 1.370(8) . ?
C41 O4 1.428(7) . ?
B3 O6 1.432(8) . ?
B3 O5 1.513(7) . ?
B3 C23 1.595(9) . ?
B3 N3 1.612(8) . ?
O5 C28 1.336(7) . ?
O1 C2 1.337(7) . ?
O1 B1 1.499(8) . ?
O3 C15 1.338(7) . ?
O3 B2 1.499(7) . ?
O4 B2 1.442(7) . ?
O9 C30 1.348(7) . ?
O2 B1 1.455(7) . ?
N2 C20 1.304(7) . ?
N2 C21 1.441(7) . ?
N2 B2 1.610(8) . ?
O8 C17 1.354(7) . ?
N3 C33 1.305(7) . ?
N3 C34 1.445(7) . ?
O7 C4 1.349(7) . ?
N1 C7 1.306(7) . ?
N1 C8 1.453(7) . ?
N1 B1 1.604(8) . ?
C30 C29 1.380(8) . ?
C35 C34 1.381(8) . ?
C35 C36 1.388(8) . ?
C28 C29 1.372(8) . ?
C28 C27 1.417(8) . ?
C2 C3 1.385(8) . ?
C2 C1 1.410(8) . ?
C1 C7 1.402(8) . ?
C1 C6 1.405(8) . ?
C20 C14 1.410(8) . ?
C8 C9 1.385(8) . ?
C16 C17 1.375(8) . ?
C16 C15 1.381(8) . ?
C3 C4 1.385(8) . ?
C33 C27 1.408(8) . ?
C15 C14 1.410(8) . ?
C22 C21 1.379(8) . ?
C22 C23 1.394(8) . ?
C4 C5 1.396(8) . ?
C27 C32 1.396(9) . ?
C5 C6 1.370(9) . ?
C9 C10 1.388(8) . ?
C17 C18 1.396(9) . ?
C10 B2 1.602(8) . ?
C36 B1 1.601(9) . ?
